data_4021129
loop_
_publ_author_name
'Monika Mazik'
'Wolfgang Radunz'
'Roland Boese'

_publ_section_title
;
 Molecular Recognition of Carbohydrates with Acyclic Pyridine-Based Receptors
;
_journal_name_full 'Journal of Organic Chemistry'
_journal_page_first 7448
_journal_page_last 7462
_journal_paper_doi 10.1021/jo048979k
_journal_volume 69
_journal_year 2004
_chemical_formula_sum 'C30 H30 N6 O3'
_chemical_formula_weight 522.60
_space_group_IT_number 2
_symmetry_cell_setting triclinic
_symmetry_space_group_name_Hall '-P 1'
_symmetry_space_group_name_H-M 'P -1'
_cell_angle_alpha 104.882(2)
_cell_angle_beta 93.929(2)
_cell_angle_gamma 119.408(2)
_cell_formula_units_Z 4
_cell_length_a 14.4095(17)
_cell_length_b 14.4662(17)
_cell_length_c 15.2004(18)
_cell_measurement_temperature 203(2)
_cell_volume 2595.4(5)
_diffrn_ambient_temperature 203(2)
_exptl_crystal_density_diffrn 1.337
_cod_database_code 4021129

loop_
_symmetry_equiv_pos_as_xyz
'x, y, z'
'-x, -y, -z'

loop_
_atom_site_label
_atom_site_type_symbol
_atom_site_fract_x
_atom_site_fract_y
_atom_site_fract_z
_atom_site_U_iso_or_equiv
_atom_site_adp_type
_atom_site_occupancy
_atom_site_symmetry_multiplicity
_atom_site_calc_flag
_atom_site_refinement_flags
_atom_site_disorder_assembly
_atom_site_disorder_group
O1 O 0.16410(9) 0.47972(10) 0.42708(10) 0.0433(3) Uani 1 1 d . . .
O2 O -0.33013(9) 0.35044(10) 0.30847(9) 0.0395(3) Uani 1 1 d . . .
O3 O 0.05134(11) 0.82228(12) 0.33602(14) 0.0668(5) Uani 1 1 d . . .
N1 N -0.00091(11) 0.31440(12) 0.37487(11) 0.0360(3) Uani 1 1 d . . .
H1 H -0.0754 0.2738 0.3435 0.043 Uiso 1 1 d R . .
N2 N -0.06076(12) 0.13355(12) 0.36737(11) 0.0398(4) Uani 1 1 d . . .
N3 N -0.30381(11) 0.52463(12) 0.37368(10) 0.0353(3) Uani 1 1 d . . .
H3 H -0.2518 0.5895 0.4003 0.042 Uiso 1 1 d R . .
N4 N -0.41092(12) 0.59742(13) 0.40619(11) 0.0400(4) Uani 1 1 d . . .
N5 N 0.20607(11) 0.81947(12) 0.36154(11) 0.0396(4) Uani 1 1 d . . .
H5 H 0.2330 0.7800 0.3696 0.048 Uiso 1 1 d R . .
N6 N 0.38669(11) 0.94202(12) 0.37315(10) 0.0355(3) Uani 1 1 d . . .
C1 C 0.00930(13) 0.48798(13) 0.37821(11) 0.0291(3) Uani 1 1 d . . .
C2 C -0.10237(13) 0.44308(14) 0.36687(12) 0.0305(4) Uani 1 1 d . . .
H2 H -0.1494 0.3673 0.3658 0.037 Uiso 1 1 d R . .
C3 C -0.14694(13) 0.50748(13) 0.35664(11) 0.0293(4) Uani 1 1 d . . .
C4 C -0.07895(13) 0.61586(14) 0.35582(12) 0.0324(4) Uani 1 1 d . . .
H4 H -0.1093 0.6605 0.3494 0.039 Uiso 1 1 d R . .
C5 C 0.03303(13) 0.66076(13) 0.36366(12) 0.0313(4) Uani 1 1 d . . .
C6 C 0.07692(13) 0.59691(14) 0.37628(12) 0.0315(4) Uani 1 1 d . . .
H6 H 0.1542 0.6279 0.3836 0.038 Uiso 1 1 d R . .
C7 C 0.06523(13) 0.42722(14) 0.39516(12) 0.0300(4) Uani 1 1 d . . .
C8 C 0.02689(13) 0.23706(14) 0.38880(12) 0.0322(4) Uani 1 1 d . . .
C9 C 0.13355(15) 0.26575(16) 0.41982(13) 0.0385(4) Uani 1 1 d . . .
H9 H 0.1945 0.3410 0.4333 0.046 Uiso 1 1 d R . .
C10 C 0.14760(16) 0.18055(17) 0.42938(15) 0.0479(5) Uani 1 1 d . . .
H10 H 0.2195 0.1964 0.4518 0.057 Uiso 1 1 d R . .
C11 C 0.05880(17) 0.07299(17) 0.40728(15) 0.0498(5) Uani 1 1 d . . .
H11 H 0.0679 0.0136 0.4143 0.060 Uiso 1 1 d R . .
C12 C -0.04503(16) 0.05149(16) 0.37588(14) 0.0427(4) Uani 1 1 d . . .
C13 C -0.14452(18) -0.06596(17) 0.34722(17) 0.0580(6) Uani 1 1 d . . .
H13A H -0.1256 -0.1126 0.3689 0.070 Uiso 1 1 d R . .
H13B H -0.1652 -0.0960 0.2802 0.070 Uiso 1 1 d R . .
C14 C -0.2400(2) -0.0722(2) 0.3830(3) 0.0927(10) Uani 1 1 d . . .
H14A H -0.2168 -0.0295 0.4493 0.139 Uiso 1 1 d R . .
H14B H -0.2946 -0.1502 0.3733 0.139 Uiso 1 1 d R . .
H14C H -0.2711 -0.0413 0.3497 0.139 Uiso 1 1 d R . .
C15 C -0.26904(13) 0.45268(14) 0.34388(12) 0.0317(4) Uani 1 1 d . . .
C16 C -0.41108(13) 0.50247(15) 0.37183(12) 0.0327(4) Uani 1 1 d . . .
C17 C -0.50411(14) 0.39601(15) 0.33835(13) 0.0379(4) Uani 1 1 d . . .
H17 H -0.5000 0.3302 0.3151 0.045 Uiso 1 1 d R . .
C18 C -0.60368(15) 0.38862(17) 0.33968(15) 0.0460(5) Uani 1 1 d . . .
H18 H -0.6705 0.3163 0.3168 0.055 Uiso 1 1 d R . .
C19 C -0.60617(15) 0.48506(17) 0.37416(15) 0.0458(5) Uani 1 1 d . . .
H19 H -0.6745 0.4813 0.3748 0.055 Uiso 1 1 d R . .
C20 C -0.50861(15) 0.58772(16) 0.40773(14) 0.0425(5) Uani 1 1 d . . .
C21 C -0.50605(19) 0.69543(19) 0.44969(18) 0.0635(7) Uani 1 1 d . . .
H21A H -0.4311 0.7565 0.4721 0.076 Uiso 1 1 d R . .
H21B H -0.5388 0.6903 0.5025 0.076 Uiso 1 1 d R . .
C22 C -0.5627(3) 0.7213(2) 0.3862(2) 0.0979(11) Uani 1 1 d . . .
H22A H -0.5316 0.7243 0.3316 0.147 Uiso 1 1 d R . .
H22B H -0.5543 0.7934 0.4172 0.147 Uiso 1 1 d R . .
H22C H -0.6398 0.6630 0.3671 0.147 Uiso 1 1 d R . .
C23 C 0.09725(14) 0.77484(15) 0.35322(14) 0.0376(4) Uani 1 1 d . . .
C24 C 0.28545(13) 0.92138(14) 0.35121(12) 0.0331(4) Uani 1 1 d . . .
C25 C 0.26136(15) 0.99120(15) 0.31999(13) 0.0382(4) Uani 1 1 d . . .
H25 H 0.1876 0.9737 0.3041 0.046 Uiso 1 1 d R . .
C26 C 0.34950(15) 1.08710(15) 0.31269(14) 0.0416(4) Uani 1 1 d . . .
H26 H 0.3371 1.1375 0.2906 0.050 Uiso 1 1 d R . .
C27 C 0.45503(14) 1.11073(15) 0.33615(13) 0.0367(4) Uani 1 1 d . . .
H27 H 0.5158 1.1777 0.3315 0.044 Uiso 1 1 d R . .
C28 C 0.47142(14) 1.03608(14) 0.36671(12) 0.0333(4) Uani 1 1 d . . .
C29 C 0.58224(14) 1.05187(16) 0.39394(14) 0.0416(4) Uani 1 1 d . . .
H29A H 0.5848 0.9934 0.3491 0.050 Uiso 1 1 d R . .
H29B H 0.5884 1.0415 0.4535 0.050 Uiso 1 1 d R . .
C30 C 0.68133(15) 1.16401(18) 0.40131(15) 0.0499(5) Uani 1 1 d . . .
H30A H 0.6770 1.1754 0.3414 0.075 Uiso 1 1 d R . .
H30B H 0.7479 1.1646 0.4179 0.075 Uiso 1 1 d R . .
H30C H 0.6821 1.2239 0.4487 0.075 Uiso 1 1 d R . .
O4 O 0.43606(12) -0.29945(12) 0.13844(14) 0.0687(5) Uani 1 1 d . . .
O5 O 0.34024(9) 0.05491(10) 0.06295(9) 0.0420(3) Uani 1 1 d . . .
O6 O 0.83253(9) 0.18347(10) 0.18840(9) 0.0406(3) Uani 1 1 d . . .
N7 N 0.29429(11) -0.27378(12) 0.15010(11) 0.0366(3) Uani 1 1 d . . .
H7 H 0.2778 -0.2251 0.1528 0.044 Uiso 1 1 d R . .
N8 N 0.11121(11) -0.39262(12) 0.13402(10) 0.0354(3) Uani 1 1 d . . .
N9 N 0.50244(11) 0.22213(12) 0.12147(11) 0.0349(3) Uani 1 1 d . . .
H9A H 0.5739 0.2579 0.1538 0.042 Uiso 1 1 d R . .
N10 N 0.55527(12) 0.40406(12) 0.13713(11) 0.0366(3) Uani 1 1 d . . .
N11 N 0.80315(11) 0.00652(12) 0.13511(11) 0.0362(3) Uani 1 1 d . . .
H11A H 0.7547 -0.0596 0.1082 0.043 Uiso 1 1 d R . .
N12 N 0.90851(11) -0.06993(12) 0.11093(11) 0.0365(3) Uani 1 1 d . . .
C31 C 0.46607(13) -0.12444(14) 0.13587(12) 0.0317(4) Uani 1 1 d . . .
C32 C 0.42415(13) -0.06028(14) 0.11932(12) 0.0313(4) Uani 1 1 d . . .
H32 H 0.3465 -0.0919 0.1078 0.038 Uiso 1 1 d R . .
C33 C 0.49343(13) 0.04859(13) 0.11865(11) 0.0286(3) Uani 1 1 d . . .
C34 C 0.60581(13) 0.09349(14) 0.13337(11) 0.0295(4) Uani 1 1 d . . .
H34 H 0.6539 0.1692 0.1347 0.035 Uiso 1 1 d R . .
C35 C 0.64868(13) 0.02863(14) 0.14693(12) 0.0303(4) Uani 1 1 d . . .
C36 C 0.57889(13) -0.07943(14) 0.14803(12) 0.0328(4) Uani 1 1 d . . .
H36 H 0.6080 -0.1241 0.1575 0.039 Uiso 1 1 d R . .
C37 C 0.39810(14) -0.24050(15) 0.14142(14) 0.0373(4) Uani 1 1 d . . .
C38 C 0.20997(14) -0.37983(14) 0.14899(12) 0.0339(4) Uani 1 1 d . . .
C39 C 0.22730(15) -0.46207(16) 0.16270(15) 0.0442(5) Uani 1 1 d . . .
H39 H 0.2994 -0.4499 0.1734 0.053 Uiso 1 1 d R . .
C40 C 0.13620(16) -0.56130(16) 0.16012(16) 0.0491(5) Uani 1 1 d . . .
H40 H 0.1443 -0.6202 0.1698 0.059 Uiso 1 1 d R . .
C41 C 0.03262(15) -0.57698(16) 0.14364(14) 0.0434(5) Uani 1 1 d . . .
H41 H -0.0311 -0.6462 0.1412 0.052 Uiso 1 1 d R . .
C42 C 0.02262(14) -0.49068(15) 0.13007(12) 0.0352(4) Uani 1 1 d . . .
C43 C -0.08495(14) -0.49797(16) 0.10999(13) 0.0414(4) Uani 1 1 d . . .
H43A H -0.0910 -0.4827 0.0528 0.050 Uiso 1 1 d R . .
H43B H -0.0836 -0.4398 0.1588 0.050 Uiso 1 1 d R . .
C44 C -0.18699(15) -0.61010(18) 0.09986(15) 0.0499(5) Uani 1 1 d . . .
H44A H -0.1903 -0.6697 0.0499 0.075 Uiso 1 1 d R . .
H44B H -0.2516 -0.6067 0.0856 0.075 Uiso 1 1 d R . .
H44C H -0.1838 -0.6252 0.1582 0.075 Uiso 1 1 d R . .
C45 C 0.43826(13) 0.10888(14) 0.09855(11) 0.0297(4) Uani 1 1 d . . .
C46 C 0.47092(14) 0.29683(15) 0.10745(12) 0.0331(4) Uani 1 1 d . . .
C47 C 0.36432(15) 0.26326(17) 0.06873(14) 0.0406(4) Uani 1 1 d . . .
H47 H 0.3058 0.1858 0.0493 0.049 Uiso 1 1 d R . .
C48 C 0.34652(16) 0.34657(18) 0.06032(15) 0.0479(5) Uani 1 1 d . . .
H48 H 0.2747 0.3276 0.0331 0.057 Uiso 1 1 d R . .
C49 C 0.43193(16) 0.45708(18) 0.09031(15) 0.0480(5) Uani 1 1 d . . .
H49 H 0.4204 0.5153 0.0840 0.058 Uiso 1 1 d R . .
C50 C 0.53584(15) 0.48355(15) 0.12959(13) 0.0390(4) Uani 1 1 d . . .
C51 C 0.63013(17) 0.60370(16) 0.16735(16) 0.0499(5) Uani 1 1 d . . .
H51A H 0.6329 0.6338 0.2322 0.060 Uiso 1 1 d R . .
H51B H 0.6164 0.6463 0.1351 0.060 Uiso 1 1 d R . .
C52 C 0.74025(17) 0.61880(18) 0.15792(17) 0.0574(6) Uani 1 1 d . . .
H52A H 0.7560 0.5780 0.1920 0.086 Uiso 1 1 d R . .
H52B H 0.7966 0.6981 0.1834 0.086 Uiso 1 1 d R . .
H52C H 0.7387 0.5899 0.0925 0.086 Uiso 1 1 d R . .
C53 C 0.77009(13) 0.08091(14) 0.15899(12) 0.0320(4) Uani 1 1 d . . .
C54 C 0.90934(13) 0.02605(14) 0.13508(12) 0.0323(4) Uani 1 1 d . . .
C55 C 1.00248(14) 0.13180(15) 0.15640(13) 0.0369(4) Uani 1 1 d . . .
H55 H 1.0000 0.1990 0.1744 0.044 Uiso 1 1 d R . .
C56 C 1.09997(14) 0.13605(16) 0.15066(14) 0.0423(4) Uani 1 1 d . . .
H56 H 1.1665 0.2074 0.1640 0.051 Uiso 1 1 d R . .
C57 C 1.10198(14) 0.03830(16) 0.12558(14) 0.0409(4) Uani 1 1 d . . .
H57 H 1.1692 0.0408 0.1209 0.049 Uiso 1 1 d R . .
C58 C 1.00445(14) -0.06386(15) 0.10704(13) 0.0363(4) Uani 1 1 d . . .
C59 C 0.99744(16) -0.17559(17) 0.08259(17) 0.0513(5) Uani 1 1 d . . .
H59A H 0.9404 -0.2272 0.0273 0.062 Uiso 1 1 d R . .
H59B H 0.9765 -0.2049 0.1326 0.062 Uiso 1 1 d R . .
C60 C 1.10007(16) -0.17382(17) 0.06687(15) 0.0482(5) Uani 1 1 d . . .
H60A H 1.1233 -0.1426 0.0175 0.072 Uiso 1 1 d R . .
H60B H 1.0868 -0.2494 0.0489 0.072 Uiso 1 1 d R . .
H60C H 1.1569 -0.1270 0.1240 0.072 Uiso 1 1 d R . .

loop_
_atom_site_aniso_label
_atom_site_aniso_U_11
_atom_site_aniso_U_22
_atom_site_aniso_U_33
_atom_site_aniso_U_23
_atom_site_aniso_U_13
_atom_site_aniso_U_12
O1 0.0249(6) 0.0317(7) 0.0719(9) 0.0182(6) 0.0072(6) 0.0141(6)
O2 0.0258(6) 0.0279(7) 0.0622(8) 0.0147(6) 0.0073(6) 0.0128(5)
O3 0.0375(8) 0.0434(9) 0.1391(15) 0.0501(10) 0.0274(9) 0.0251(7)
N1 0.0264(7) 0.0265(8) 0.0534(9) 0.0132(7) 0.0020(6) 0.0138(6)
N2 0.0341(8) 0.0294(8) 0.0555(10) 0.0177(7) 0.0075(7) 0.0150(7)
N3 0.0216(7) 0.0259(7) 0.0514(9) 0.0074(6) 0.0052(6) 0.0105(6)
N4 0.0319(8) 0.0329(8) 0.0533(9) 0.0078(7) 0.0073(7) 0.0192(7)
N5 0.0271(7) 0.0301(8) 0.0650(10) 0.0237(7) 0.0104(7) 0.0139(7)
N6 0.0276(7) 0.0302(8) 0.0462(9) 0.0154(7) 0.0081(6) 0.0123(7)
C1 0.0265(8) 0.0256(8) 0.0344(9) 0.0088(7) 0.0058(7) 0.0140(7)
C2 0.0253(8) 0.0253(8) 0.0391(9) 0.0115(7) 0.0074(7) 0.0116(7)
C3 0.0234(8) 0.0260(8) 0.0362(9) 0.0102(7) 0.0061(7) 0.0116(7)
C4 0.0272(8) 0.0278(9) 0.0423(10) 0.0108(7) 0.0067(7) 0.0153(7)
C5 0.0262(8) 0.0235(8) 0.0414(9) 0.0114(7) 0.0069(7) 0.0109(7)
C6 0.0229(8) 0.0264(9) 0.0427(10) 0.0114(7) 0.0074(7) 0.0114(7)
C7 0.0259(8) 0.0281(9) 0.0373(9) 0.0116(7) 0.0090(7) 0.0146(7)
C8 0.0308(9) 0.0271(9) 0.0404(9) 0.0124(7) 0.0072(7) 0.0160(8)
C9 0.0330(9) 0.0342(10) 0.0508(11) 0.0147(8) 0.0088(8) 0.0195(8)
C10 0.0388(10) 0.0445(12) 0.0692(14) 0.0214(10) 0.0095(9) 0.0274(10)
C11 0.0521(12) 0.0385(11) 0.0709(14) 0.0240(10) 0.0152(10) 0.0297(10)
C12 0.0451(11) 0.0312(10) 0.0550(12) 0.0183(9) 0.0126(9) 0.0204(9)
C13 0.0571(13) 0.0348(12) 0.0776(16) 0.0233(11) 0.0071(12) 0.0199(11)
C14 0.0527(15) 0.0563(17) 0.170(3) 0.0483(19) 0.0337(18) 0.0238(14)
C15 0.0247(8) 0.0291(9) 0.0417(10) 0.0144(7) 0.0061(7) 0.0136(7)
C16 0.0247(8) 0.0343(10) 0.0402(9) 0.0125(8) 0.0083(7) 0.0161(8)
C17 0.0298(9) 0.0308(9) 0.0563(11) 0.0170(8) 0.0143(8) 0.0167(8)
C18 0.0271(9) 0.0386(11) 0.0690(13) 0.0184(10) 0.0147(9) 0.0144(8)
C19 0.0312(9) 0.0474(12) 0.0674(13) 0.0209(10) 0.0180(9) 0.0253(9)
C20 0.0350(10) 0.0421(11) 0.0525(11) 0.0115(9) 0.0098(8) 0.0240(9)
C21 0.0489(13) 0.0484(13) 0.0888(17) 0.0037(12) 0.0079(12) 0.0325(11)
C22 0.115(3) 0.0639(18) 0.116(2) 0.0123(17) -0.017(2) 0.0616(19)
C23 0.0288(9) 0.0268(9) 0.0573(12) 0.0165(8) 0.0108(8) 0.0134(8)
C24 0.0281(8) 0.0246(9) 0.0417(10) 0.0104(7) 0.0076(7) 0.0108(7)
C25 0.0329(9) 0.0319(10) 0.0505(11) 0.0161(8) 0.0096(8) 0.0166(8)
C26 0.0430(10) 0.0325(10) 0.0560(12) 0.0213(9) 0.0129(9) 0.0214(9)
C27 0.0342(9) 0.0261(9) 0.0448(10) 0.0131(8) 0.0123(8) 0.0113(8)
C28 0.0310(9) 0.0285(9) 0.0358(9) 0.0108(7) 0.0091(7) 0.0123(8)
C29 0.0305(9) 0.0417(11) 0.0520(11) 0.0210(9) 0.0095(8) 0.0160(9)
C30 0.0314(10) 0.0473(12) 0.0620(13) 0.0234(10) 0.0075(9) 0.0125(9)
O4 0.0430(8) 0.0424(9) 0.1448(16) 0.0477(10) 0.0390(9) 0.0299(7)
O5 0.0253(6) 0.0335(7) 0.0644(8) 0.0164(6) 0.0033(6) 0.0143(6)
O6 0.0263(6) 0.0285(7) 0.0635(8) 0.0153(6) 0.0076(6) 0.0124(5)
N7 0.0283(7) 0.0239(7) 0.0583(10) 0.0160(7) 0.0132(7) 0.0128(6)
N8 0.0296(7) 0.0321(8) 0.0428(8) 0.0130(7) 0.0120(6) 0.0143(7)
N9 0.0239(7) 0.0268(8) 0.0525(9) 0.0132(7) 0.0029(6) 0.0130(6)
N10 0.0341(8) 0.0304(8) 0.0492(9) 0.0171(7) 0.0113(7) 0.0178(7)
N11 0.0216(7) 0.0265(8) 0.0538(9) 0.0072(7) 0.0067(6) 0.0111(6)
N12 0.0267(7) 0.0324(8) 0.0501(9) 0.0127(7) 0.0091(6) 0.0160(7)
C31 0.0279(8) 0.0260(9) 0.0402(9) 0.0101(7) 0.0094(7) 0.0137(7)
C32 0.0236(8) 0.0271(9) 0.0396(9) 0.0081(7) 0.0080(7) 0.0123(7)
C33 0.0244(8) 0.0270(9) 0.0332(9) 0.0078(7) 0.0064(6) 0.0139(7)
C34 0.0247(8) 0.0250(8) 0.0363(9) 0.0102(7) 0.0070(7) 0.0114(7)
C35 0.0248(8) 0.0283(9) 0.0372(9) 0.0096(7) 0.0079(7) 0.0141(7)
C36 0.0282(8) 0.0306(9) 0.0435(10) 0.0133(8) 0.0099(7) 0.0175(8)
C37 0.0290(9) 0.0285(9) 0.0563(11) 0.0159(8) 0.0123(8) 0.0153(8)
C38 0.0300(9) 0.0276(9) 0.0402(9) 0.0112(7) 0.0106(7) 0.0122(7)
C39 0.0332(9) 0.0337(10) 0.0676(13) 0.0202(9) 0.0140(9) 0.0171(8)
C40 0.0433(11) 0.0326(11) 0.0752(14) 0.0243(10) 0.0184(10) 0.0192(9)
C41 0.0353(10) 0.0297(10) 0.0567(12) 0.0154(9) 0.0162(9) 0.0099(8)
C42 0.0303(9) 0.0300(9) 0.0373(9) 0.0081(7) 0.0108(7) 0.0114(8)
C43 0.0311(9) 0.0402(11) 0.0454(11) 0.0115(9) 0.0111(8) 0.0146(8)
C44 0.0299(10) 0.0471(12) 0.0591(13) 0.0138(10) 0.0122(9) 0.0122(9)
C45 0.0255(8) 0.0275(9) 0.0361(9) 0.0114(7) 0.0086(7) 0.0134(7)
C46 0.0307(9) 0.0316(9) 0.0415(10) 0.0150(8) 0.0107(7) 0.0180(8)
C47 0.0312(9) 0.0389(10) 0.0550(11) 0.0188(9) 0.0093(8) 0.0195(8)
C48 0.0351(10) 0.0522(13) 0.0697(14) 0.0308(11) 0.0133(9) 0.0275(10)
C49 0.0491(11) 0.0466(12) 0.0711(14) 0.0330(11) 0.0224(10) 0.0341(10)
C50 0.0419(10) 0.0348(10) 0.0498(11) 0.0212(9) 0.0192(9) 0.0225(9)
C51 0.0535(12) 0.0358(11) 0.0671(14) 0.0239(10) 0.0184(10) 0.0245(10)
C52 0.0443(12) 0.0415(12) 0.0807(16) 0.0254(11) 0.0126(11) 0.0164(10)
C53 0.0257(8) 0.0308(9) 0.0394(9) 0.0122(7) 0.0069(7) 0.0147(8)
C54 0.0244(8) 0.0336(9) 0.0395(9) 0.0120(7) 0.0070(7) 0.0158(7)
C55 0.0286(9) 0.0318(10) 0.0516(11) 0.0151(8) 0.0110(8) 0.0161(8)
C56 0.0254(9) 0.0341(10) 0.0629(12) 0.0171(9) 0.0118(8) 0.0119(8)
C57 0.0259(9) 0.0408(11) 0.0611(12) 0.0206(9) 0.0133(8) 0.0191(8)
C58 0.0278(9) 0.0371(10) 0.0480(11) 0.0157(8) 0.0108(8) 0.0188(8)
C59 0.0356(10) 0.0391(11) 0.0838(16) 0.0206(11) 0.0188(10) 0.0223(9)
C60 0.0433(11) 0.0429(12) 0.0650(13) 0.0151(10) 0.0140(10) 0.0285(10)

loop_
_geom_bond_atom_site_label_1
_geom_bond_atom_site_label_2
_geom_bond_distance
_geom_bond_site_symmetry_2
_geom_bond_publ_flag
O1 C7 1.2228(19) . ?
O2 C15 1.225(2) . ?
O3 C23 1.221(2) . ?
N1 C7 1.357(2) . ?
N1 C8 1.417(2) . ?
N2 C8 1.334(2) . ?
N2 C12 1.348(2) . ?
N3 C15 1.357(2) . ?
N3 C16 1.413(2) . ?
N4 C16 1.337(2) . ?
N4 C20 1.347(2) . ?
N5 C23 1.352(2) . ?
N5 C24 1.412(2) . ?
N6 C24 1.335(2) . ?
N6 C28 1.343(2) . ?
C1 C2 1.385(2) . ?
C1 C6 1.398(2) . ?
C1 C7 1.507(2) . ?
C2 C3 1.397(2) . ?
C3 C4 1.386(2) . ?
C3 C15 1.505(2) . ?
C4 C5 1.394(2) . ?
C5 C6 1.392(2) . ?
C5 C23 1.503(2) . ?
C8 C9 1.389(2) . ?
C9 C10 1.384(3) . ?
C10 C11 1.374(3) . ?
C11 C12 1.390(3) . ?
C12 C13 1.508(3) . ?
C13 C14 1.484(3) . ?
C16 C17 1.380(2) . ?
C17 C18 1.387(2) . ?
C18 C19 1.378(3) . ?
C19 C20 1.380(3) . ?
C20 C21 1.505(3) . ?
C21 C22 1.453(3) . ?
C24 C25 1.391(2) . ?
C25 C26 1.385(3) . ?
C26 C27 1.382(2) . ?
C27 C28 1.390(2) . ?
C28 C29 1.509(2) . ?
C29 C30 1.514(3) . ?
O4 C37 1.213(2) . ?
O5 C45 1.2217(19) . ?
O6 C53 1.226(2) . ?
N7 C37 1.356(2) . ?
N7 C38 1.408(2) . ?
N8 C38 1.337(2) . ?
N8 C42 1.346(2) . ?
N9 C45 1.355(2) . ?
N9 C46 1.417(2) . ?
N10 C50 1.339(2) . ?
N10 C46 1.342(2) . ?
N11 C53 1.358(2) . ?
N11 C54 1.413(2) . ?
N12 C54 1.336(2) . ?
N12 C58 1.348(2) . ?
C31 C32 1.393(2) . ?
C31 C36 1.399(2) . ?
C31 C37 1.501(2) . ?
C32 C33 1.394(2) . ?
C33 C34 1.392(2) . ?
C33 C45 1.507(2) . ?
C34 C35 1.398(2) . ?
C35 C36 1.388(2) . ?
C35 C53 1.501(2) . ?
C38 C39 1.390(2) . ?
C39 C40 1.378(3) . ?
C40 C41 1.389(3) . ?
C41 C42 1.388(3) . ?
C42 C43 1.505(2) . ?
C43 C44 1.522(3) . ?
C46 C47 1.392(2) . ?
C47 C48 1.383(3) . ?
C48 C49 1.377(3) . ?
C49 C50 1.394(3) . ?
C50 C51 1.503(3) . ?
C51 C52 1.514(3) . ?
C54 C55 1.384(2) . ?
C55 C56 1.385(2) . ?
C56 C57 1.382(3) . ?
C57 C58 1.389(2) . ?
C58 C59 1.512(3) . ?
C59 C60 1.503(3) . ?

loop_
_cod_related_entry_id
_cod_related_entry_database
_cod_related_entry_code
1 ChemSpider 9504839
